data_7215707
loop_
_publ_author_name
'Cheng, Nongyi'
'Yan, Qifan'
'Liu, Shuai'
'Zhao, Dahui'

_publ_section_title
;
 Probing the intermolecular interactions of aromatic amides containing
 N-heterocycles and triptycene
;
_journal_issue 20
_journal_name_full CrystEngComm
_journal_page_first 4265
_journal_paper_doi 10.1039/c4ce00089g
_journal_volume 16
_journal_year 2014
_chemical_formula_moiety 'C18 H14 N4 O2'
_chemical_formula_sum 'C18 H14 N4 O2'
_chemical_formula_weight 318.33
_chemical_name_systematic
; 
 ? 
;
_space_group_IT_number 14
_symmetry_cell_setting monoclinic
_symmetry_space_group_name_Hall '-P 2yn'
_symmetry_space_group_name_H-M 'P 1 21/n 1'
_atom_sites_solution_hydrogens geom
_atom_sites_solution_primary direct
_atom_sites_solution_secondary difmap
_audit_creation_method SHELXL-97
_cell_angle_alpha 90.00
_cell_angle_beta 93.73(3)
_cell_angle_gamma 90.00
_cell_formula_units_Z 2
_cell_length_a 5.6482(11)
_cell_length_b 15.050(3)
_cell_length_c 8.6769(17)
_cell_measurement_reflns_used 2484
_cell_measurement_temperature 173(2)
_cell_measurement_theta_max 27.4581
_cell_measurement_theta_min 1.3530
_cell_volume 736.0(3)
_computing_cell_refinement 'CrystalClear (Rigaku Inc., 2008)'
_computing_data_collection 'CrystalClear (Rigaku Inc., 2008)'
_computing_data_reduction 'CrystalClear (Rigaku Inc., 2008)'
_computing_molecular_graphics
;
 Mercury: visualization and analysis of crystal structures, C. F. Macrae,
 P. R. Edgington, P. McCabe, E. Pidcock, G. P. Shields, R. Taylor,
 M. Towler and J. van de Streek, J. Appl. Cryst., 39, 453-457, 2006.
;
_computing_publication_material 'SHELX-97 (Sheldrick, 2008)'
_computing_structure_refinement 'SHELX-97 (Sheldrick, 2008)'
_computing_structure_solution 'SHELX-97 (Sheldrick, 2008)'
_diffrn_ambient_temperature 173(2)
_diffrn_detector_area_resol_mean 28.5714
_diffrn_measured_fraction_theta_full 0.990
_diffrn_measured_fraction_theta_max 0.990
_diffrn_measurement_device_type 'Saturn724+ CCD'
_diffrn_measurement_method '\w scans at fixed \c = 45\%'
_diffrn_radiation_monochromator graphite
_diffrn_radiation_source 'fine-focus sealed tube'
_diffrn_radiation_type MoK\a
_diffrn_radiation_wavelength 0.71073
_diffrn_reflns_av_R_equivalents 0.0444
_diffrn_reflns_av_sigmaI/netI 0.0366
_diffrn_reflns_limit_h_max 7
_diffrn_reflns_limit_h_min -7
_diffrn_reflns_limit_k_max 19
_diffrn_reflns_limit_k_min -18
_diffrn_reflns_limit_l_max 11
_diffrn_reflns_limit_l_min -11
_diffrn_reflns_number 5270
_diffrn_reflns_theta_full 27.42
_diffrn_reflns_theta_max 27.42
_diffrn_reflns_theta_min 2.71
_exptl_absorpt_coefficient_mu 0.098
_exptl_absorpt_correction_T_max 1.0000
_exptl_absorpt_correction_T_min 0.6100
_exptl_absorpt_correction_type multi-scan
_exptl_absorpt_process_details 'CrystalClear (Rigaku Inc., 2008)'
_exptl_crystal_colour Colorless
_exptl_crystal_density_diffrn 1.436
_exptl_crystal_density_method 'not measured'
_exptl_crystal_description Plate
_exptl_crystal_F_000 332
_exptl_crystal_size_max 0.43
_exptl_crystal_size_mid 0.23
_exptl_crystal_size_min 0.09
_refine_diff_density_max 0.217
_refine_diff_density_min -0.156
_refine_diff_density_rms 0.043
_refine_ls_extinction_method none
_refine_ls_goodness_of_fit_ref 1.191
_refine_ls_hydrogen_treatment constr
_refine_ls_matrix_type full
_refine_ls_number_parameters 109
_refine_ls_number_reflns 1659
_refine_ls_number_restraints 0
_refine_ls_restrained_S_all 1.191
_refine_ls_R_factor_all 0.0664
_refine_ls_R_factor_gt 0.0614
_refine_ls_shift/su_max 0.000
_refine_ls_shift/su_mean 0.000
_refine_ls_structure_factor_coef Fsqd
_refine_ls_weighting_details 'calc w=1/[\s^2^(Fo^2^)+(0.0362P)^2^+0.3989P] where P=(Fo^2^+2Fc^2^)/3'
_refine_ls_weighting_scheme calc
_refine_ls_wR_factor_gt 0.1283
_refine_ls_wR_factor_ref 0.1313
_reflns_number_gt 1556
_reflns_number_total 1659
_reflns_threshold_expression >2sigma(I)
_cod_data_source_file c4ce00089g2.cif
_cod_data_source_block a
_cod_original_sg_symbol_H-M P2(1)/n
_cod_database_code 7215707

loop_
_symmetry_equiv_pos_as_xyz
'x, y, z'
'-x+1/2, y+1/2, -z+1/2'
'-x, -y, -z'
'x-1/2, -y-1/2, z-1/2'

loop_
_atom_site_label
_atom_site_type_symbol
_atom_site_fract_x
_atom_site_fract_y
_atom_site_fract_z
_atom_site_U_iso_or_equiv
_atom_site_adp_type
_atom_site_occupancy
_atom_site_symmetry_multiplicity
_atom_site_calc_flag
_atom_site_refinement_flags
O1 O 0.0982(2) 0.05966(10) 0.84865(15) 0.0362(4) Uani 1 1 d .
N1 N 0.4885(3) 0.07416(11) 0.79770(17) 0.0299(4) Uani 1 1 d .
H1 H 0.6264 0.0933 0.8376 0.036 Uiso 1 1 calc R
N2 N 0.5625(3) 0.17482(11) 1.05612(19) 0.0329(4) Uani 1 1 d .
C1 C 0.3556(3) 0.13143(12) 1.0372(2) 0.0268(4) Uani 1 1 d .
C2 C 0.1875(3) 0.13024(13) 1.1461(2) 0.0314(4) Uani 1 1 d .
H2 H 0.0439 0.0979 1.1282 0.038 Uiso 1 1 calc R
C3 C 0.2336(4) 0.17733(14) 1.2821(2) 0.0342(5) Uani 1 1 d .
H3 H 0.1229 0.1771 1.3600 0.041 Uiso 1 1 calc R
C4 C 0.4419(4) 0.22448(14) 1.3025(2) 0.0354(5) Uani 1 1 d .
H4 H 0.4764 0.2585 1.3935 0.043 Uiso 1 1 calc R
C5 C 0.6004(4) 0.22111(15) 1.1870(2) 0.0380(5) Uani 1 1 d .
H5 H 0.7443 0.2536 1.2018 0.046 Uiso 1 1 calc R
C6 C 0.3014(3) 0.08407(12) 0.8860(2) 0.0267(4) Uani 1 1 d .
C7 C 0.4870(3) 0.03629(12) 0.6479(2) 0.0282(4) Uani 1 1 d .
C8 C 0.3019(3) -0.01539(13) 0.5835(2) 0.0320(4) Uani 1 1 d .
H8 H 0.1659 -0.0261 0.6397 0.038 Uiso 1 1 calc R
C9 C 0.6840(3) 0.05122(13) 0.5627(2) 0.0312(4) Uani 1 1 d .
H9 H 0.8110 0.0866 0.6057 0.037 Uiso 1 1 calc R

loop_
_atom_site_aniso_label
_atom_site_aniso_U_11
_atom_site_aniso_U_22
_atom_site_aniso_U_33
_atom_site_aniso_U_23
_atom_site_aniso_U_13
_atom_site_aniso_U_12
O1 0.0343(8) 0.0450(9) 0.0298(7) -0.0085(6) 0.0049(6) -0.0067(6)
N1 0.0299(8) 0.0359(9) 0.0241(8) -0.0059(7) 0.0030(6) -0.0017(7)
N2 0.0339(9) 0.0363(9) 0.0287(8) -0.0059(7) 0.0051(7) -0.0026(7)
C1 0.0318(9) 0.0246(9) 0.0240(9) 0.0012(7) 0.0020(7) 0.0013(7)
C2 0.0344(10) 0.0325(10) 0.0276(10) -0.0013(8) 0.0056(8) -0.0054(8)
C3 0.0377(11) 0.0388(11) 0.0270(10) -0.0026(8) 0.0096(8) 0.0000(9)
C4 0.0409(11) 0.0386(11) 0.0267(10) -0.0102(8) 0.0021(8) -0.0014(9)
C5 0.0355(11) 0.0423(12) 0.0365(11) -0.0114(9) 0.0052(8) -0.0069(9)
C6 0.0331(9) 0.0247(9) 0.0225(9) 0.0010(7) 0.0030(7) -0.0010(7)
C7 0.0322(10) 0.0287(9) 0.0239(9) -0.0019(7) 0.0020(7) 0.0028(8)
C8 0.0311(9) 0.0367(10) 0.0286(9) -0.0046(8) 0.0062(7) -0.0023(8)
C9 0.0291(9) 0.0361(10) 0.0285(9) -0.0055(8) 0.0027(7) -0.0022(8)

loop_
_atom_type_symbol
_atom_type_description
_atom_type_scat_dispersion_real
_atom_type_scat_dispersion_imag
_atom_type_scat_source
C C 0.0033 0.0016 'International Tables Vol C Tables 4.2.6.8 and 6.1.1.4'
H H 0.0000 0.0000 'International Tables Vol C Tables 4.2.6.8 and 6.1.1.4'
N N 0.0061 0.0033 'International Tables Vol C Tables 4.2.6.8 and 6.1.1.4'
O O 0.0106 0.0060 'International Tables Vol C Tables 4.2.6.8 and 6.1.1.4'

loop_
_geom_angle_atom_site_label_1
_geom_angle_atom_site_label_2
_geom_angle_atom_site_label_3
_geom_angle
_geom_angle_site_symmetry_1
C6 N1 C7 127.21(16) .
C6 N1 H1 116.4 .
C7 N1 H1 116.4 .
C5 N2 C1 116.63(17) .
N2 C1 C2 123.70(17) .
N2 C1 C6 117.63(16) .
C2 C1 C6 118.63(16) .
C1 C2 C3 118.40(18) .
C1 C2 H2 120.8 .
C3 C2 H2 120.8 .
C4 C3 C2 119.03(18) .
C4 C3 H3 120.5 .
C2 C3 H3 120.5 .
C3 C4 C5 118.33(18) .
C3 C4 H4 120.8 .
C5 C4 H4 120.8 .
N2 C5 C4 123.87(19) .
N2 C5 H5 118.1 .
C4 C5 H5 118.1 .
O1 C6 N1 124.64(17) .
O1 C6 C1 120.30(17) .
N1 C6 C1 115.03(16) .
C8 C7 C9 118.84(17) .
C8 C7 N1 123.52(17) .
C9 C7 N1 117.64(17) .
C9 C8 C7 119.94(18) 3_656
C9 C8 H8 120.0 3_656
C7 C8 H8 120.0 .
C8 C9 C7 121.22(18) 3_656
C8 C9 H9 119.4 3_656
C7 C9 H9 119.4 .

loop_
_geom_bond_atom_site_label_1
_geom_bond_atom_site_label_2
_geom_bond_distance
_geom_bond_site_symmetry_2
O1 C6 1.229(2) .
N1 C6 1.353(2) .
N1 C7 1.419(2) .
N1 H1 0.8800 .
N2 C5 1.338(2) .
N2 C1 1.339(2) .
C1 C2 1.383(3) .
C1 C6 1.507(2) .
C2 C3 1.386(3) .
C2 H2 0.9500 .
C3 C4 1.376(3) .
C3 H3 0.9500 .
C4 C5 1.387(3) .
C4 H4 0.9500 .
C5 H5 0.9500 .
C7 C8 1.391(3) .
C7 C9 1.393(3) .
C8 C9 1.386(3) 3_656
C8 H8 0.9500 .
C9 C8 1.386(3) 3_656
C9 H9 0.9500 .

loop_
_geom_torsion_atom_site_label_1
_geom_torsion_atom_site_label_2
_geom_torsion_atom_site_label_3
_geom_torsion_atom_site_label_4
_geom_torsion
_geom_torsion_site_symmetry_4
C5 N2 C1 C2 -2.0(3) .
C5 N2 C1 C6 175.84(17) .
N2 C1 C2 C3 0.8(3) .
C6 C1 C2 C3 -177.06(17) .
C1 C2 C3 C4 1.1(3) .
C2 C3 C4 C5 -1.5(3) .
C1 N2 C5 C4 1.5(3) .
C3 C4 C5 N2 0.2(3) .
C7 N1 C6 O1 1.2(3) .
C7 N1 C6 C1 -176.78(16) .
N2 C1 C6 O1 -164.45(17) .
C2 C1 C6 O1 13.5(3) .
N2 C1 C6 N1 13.6(2) .
C2 C1 C6 N1 -168.41(17) .
C6 N1 C7 C8 -15.7(3) .
C6 N1 C7 C9 165.11(18) .
C9 C7 C8 C9 0.2(3) 3_656
N1 C7 C8 C9 -178.92(18) 3_656
C8 C7 C9 C8 -0.2(3) 3_656
N1 C7 C9 C8 178.97(17) 3_656
